data_2240671
loop_
_publ_author_name
'Danish, Muhammad'
'Tahir, Muhammad Nawaz'
'Jabeen, Nabila'
'Raza, Muhammad Asam'

_publ_section_title
;
 Crystal structure of
 (2<i>S</i>)-3-methyl-2-[(naphthalen-1-ylsulfonyl)amino]butanoic acid
;
_journal_coeditor_code GK2628
_journal_issue 5
_journal_name_full 'Acta Crystallographica Section E'
_journal_page_first o308
_journal_paper_doi 10.1107/S2056989015007057
_journal_volume 71
_journal_year 2015
_chemical_formula_iupac 'C15 H17 N O4 S'
_chemical_formula_moiety 'C15 H17 N O4 S'
_chemical_formula_sum 'C15 H17 N O4 S'
_chemical_formula_weight 307.35
_chemical_name_systematic
;
(2<i>S</i>)-3-Methyl-2-[(naphthalen-1-ylsulfonyl)amino]butanoic acid
;
_space_group_crystal_system orthorhombic
_space_group_IT_number 19
_space_group_name_Hall 'P 2ac 2ab'
_space_group_name_H-M_alt 'P 21 21 21'
_symmetry_space_group_name_Hall 'P 2ac 2ab'
_symmetry_space_group_name_H-M 'P 21 21 21'
_atom_sites_solution_hydrogens geom
_atom_sites_solution_primary direct
_atom_sites_solution_secondary difmap
_audit_creation_method SHELXL-97
_cell_angle_alpha 90
_cell_angle_beta 90
_cell_angle_gamma 90
_cell_formula_units_Z 4
_cell_length_a 5.5006(3)
_cell_length_b 13.7638(8)
_cell_length_c 20.2148(14)
_cell_measurement_reflns_used 2692
_cell_measurement_temperature 296(2)
_cell_measurement_theta_max 27.00
_cell_measurement_theta_min 3.12
_cell_volume 1530.45(16)
_computing_cell_refinement
;
SAINT (Bruker, 2007)
;
_computing_data_collection
;
APEX2 (Bruker, 2007)
;
_computing_data_reduction
;
SAINT (Bruker, 2007)
;
_computing_molecular_graphics
;
ORTEP-3 for Windows (Farrugia, 2012) and PLATON (Spek, 2009)
;
_computing_publication_material
;
WinGX (Farrugia, 2012) and PLATON (Spek, 2009)
;
_computing_structure_refinement
;
SHELXL97 (Sheldrick, 2008)
;
_computing_structure_solution
;
SHELXS97 (Sheldrick, 2008)
;
_diffrn_ambient_temperature 296(2)
_diffrn_detector_area_resol_mean 7.80
_diffrn_measured_fraction_theta_full 0.994
_diffrn_measured_fraction_theta_max 0.994
_diffrn_measurement_device_type 'Bruker Kappa APEXII CCD'
_diffrn_measurement_method \w
_diffrn_radiation_monochromator graphite
_diffrn_radiation_source 'fine-focus sealed tube'
_diffrn_radiation_type MoK\a
_diffrn_radiation_wavelength 0.71073
_diffrn_reflns_av_R_equivalents 0.0319
_diffrn_reflns_limit_h_max 7
_diffrn_reflns_limit_h_min -6
_diffrn_reflns_limit_k_max 17
_diffrn_reflns_limit_k_min -10
_diffrn_reflns_limit_l_max 25
_diffrn_reflns_limit_l_min -21
_diffrn_reflns_number 7706
_diffrn_reflns_theta_full 27.00
_diffrn_reflns_theta_max 27.00
_diffrn_reflns_theta_min 3.127
_diffrn_standards_number 0
_exptl_absorpt_coefficient_mu 0.226
_exptl_absorpt_correction_T_max 0.956
_exptl_absorpt_correction_T_min 0.920
_exptl_absorpt_correction_type multi-scan
_exptl_absorpt_process_details
;
(SADABS; Bruker, 2005)
;
_exptl_crystal_colour colorless
_exptl_crystal_density_diffrn 1.334
_exptl_crystal_density_method 'not measured'
_exptl_crystal_description needle
_exptl_crystal_F_000 648
_exptl_crystal_size_max 0.38
_exptl_crystal_size_mid 0.22
_exptl_crystal_size_min 0.20
_refine_diff_density_max 0.216
_refine_diff_density_min -0.237
_refine_ls_abs_structure_details
;
Flack <i>x</i> determined using 919 quotients
[(<i>I</i>^+^)-(<i>I</i>^-^)]/[(<i>I</i>^+^)+(<i>I</i>^-^)]
(Parsons <i>et al.</i>,  2013)
;
_refine_ls_abs_structure_Flack -0.05(5)
_refine_ls_goodness_of_fit_ref 1.020
_refine_ls_hydrogen_treatment mixed
_refine_ls_matrix_type full
_refine_ls_number_parameters 198
_refine_ls_number_reflns 3290
_refine_ls_number_restraints 0
_refine_ls_restrained_S_all 1.020
_refine_ls_R_factor_all 0.0583
_refine_ls_R_factor_gt 0.0448
_refine_ls_shift/su_max 0.000
_refine_ls_shift/su_mean 0.000
_refine_ls_structure_factor_coef Fsqd
_refine_ls_weighting_details 'w=1/[\s^2^(Fo^2^)+(0.0423P)^2^+0.0587P] where P=(Fo^2^+2Fc^2^)/3'
_refine_ls_weighting_scheme calc
_refine_ls_wR_factor_gt 0.0887
_refine_ls_wR_factor_ref 0.0954
_reflns_number_gt 2692
_reflns_number_total 3290
_reflns_threshold_expression I>2\s(I)
_cod_data_source_file gk2628sup1.cif
_cod_data_source_block I
_cod_database_code 2240671
_shelx_space_group_comment
;
The symmetry employed for this shelxl refinement is uniquely defined
by the following loop, which should always be used as a source of
symmetry information in preference to the above space-group names.
They are only intended as comments.
;

loop_
_space_group_symop_operation_xyz
'x, y, z'
'x+1/2, -y+1/2, -z'
'-x, y+1/2, -z+1/2'
'-x+1/2, -y, z+1/2'

loop_
_atom_site_type_symbol
_atom_site_label
_atom_site_fract_x
_atom_site_fract_y
_atom_site_fract_z
_atom_site_U_iso_or_equiv
_atom_site_adp_type
_atom_site_calc_flag
_atom_site_occupancy
S S1 0.22778(13) 0.44851(5) 0.11598(4) 0.0360(2) Uani d 1
O O1 0.8107(4) 0.63127(18) -0.00511(13) 0.0473(6) Uani d 1
H H1 0.836(7) 0.692(3) -0.008(2) 0.071 Uiso d 1
O O2 0.4319(5) 0.67953(17) 0.01812(14) 0.0549(7) Uani d 1
O O3 -0.0306(4) 0.43808(16) 0.11995(12) 0.0463(6) Uani d 1
O O4 0.3786(4) 0.36514(16) 0.12075(12) 0.0509(6) Uani d 1
N N1 0.2790(4) 0.49709(18) 0.04429(12) 0.0328(6) Uani d 1
H H1A 0.180(5) 0.539(2) 0.0325(16) 0.039 Uiso d 1
C C1 0.5806(6) 0.6161(2) 0.01096(15) 0.0349(7) Uani d 1
C C2 0.5237(5) 0.5091(2) 0.01805(15) 0.0329(7) Uani d 1
H H2 0.6386 0.4809 0.0497 0.039 Uiso calc 1
C C3 0.5555(6) 0.4565(3) -0.04864(19) 0.0510(9) Uani d 1
H H3 0.7206 0.4699 -0.0644 0.061 Uiso calc 1
C C4 0.3806(8) 0.4953(4) -0.0997(2) 0.0839(15) Uani d 1
H H4A 0.4062 0.4623 -0.1409 0.126 Uiso calc 1
H H4B 0.4077 0.5637 -0.1056 0.126 Uiso calc 1
H H4C 0.2168 0.4847 -0.0850 0.126 Uiso calc 1
C C5 0.5323(12) 0.3476(3) -0.0401(3) 0.105(2) Uani d 1
H H5A 0.6424 0.3261 -0.0063 0.158 Uiso calc 1
H H5B 0.5711 0.3159 -0.0811 0.158 Uiso calc 1
H H5C 0.3687 0.3318 -0.0276 0.158 Uiso calc 1
C C6 0.3219(5) 0.5300(3) 0.17904(16) 0.0410(8) Uani d 1
C C7 0.5143(6) 0.5024(3) 0.21720(19) 0.0572(10) Uani d 1
H H7 0.5961 0.4449 0.2077 0.069 Uiso calc 1
C C8 0.5895(8) 0.5597(4) 0.2704(2) 0.0786(15) Uani d 1
H H8 0.7216 0.5402 0.2959 0.094 Uiso calc 1
C C9 0.4737(8) 0.6422(4) 0.2851(2) 0.0762(15) Uani d 1
H H9 0.5258 0.6789 0.3211 0.091 Uiso calc 1
C C10 0.2755(8) 0.6745(3) 0.24761(19) 0.0611(11) Uani d 1
C C11 0.1958(6) 0.6187(2) 0.19223(17) 0.0447(8) Uani d 1
C C12 -0.0009(7) 0.6539(3) 0.1546(2) 0.0542(10) Uani d 1
H H12 -0.0554 0.6185 0.1183 0.065 Uiso calc 1
C C13 -0.1127(9) 0.7393(3) 0.1708(2) 0.0769(14) Uani d 1
H H13 -0.2395 0.7624 0.1447 0.092 Uiso calc 1
C C14 -0.0376(13) 0.7922(3) 0.2262(3) 0.0939(19) Uani d 1
H H14 -0.1174 0.8495 0.2375 0.113 Uiso calc 1
C C15 0.1496(11) 0.7608(4) 0.2635(2) 0.0829(17) Uani d 1
H H15 0.1967 0.7965 0.3003 0.099 Uiso calc 1

loop_
_atom_site_aniso_label
_atom_site_aniso_U_11
_atom_site_aniso_U_22
_atom_site_aniso_U_33
_atom_site_aniso_U_12
_atom_site_aniso_U_13
_atom_site_aniso_U_23
S1 0.0350(4) 0.0333(4) 0.0397(4) -0.0026(4) 0.0009(3) 0.0062(4)
O1 0.0410(14) 0.0304(12) 0.0705(17) -0.0076(11) 0.0045(11) 0.0069(13)
O2 0.0536(15) 0.0311(12) 0.0799(19) 0.0074(13) 0.0100(13) 0.0071(13)
O3 0.0354(11) 0.0510(13) 0.0525(14) -0.0103(10) 0.0034(10) 0.0064(13)
O4 0.0541(13) 0.0363(12) 0.0622(16) 0.0081(11) 0.0020(13) 0.0133(13)
N1 0.0310(13) 0.0309(13) 0.0364(14) 0.0026(12) 0.0001(11) 0.0053(11)
C1 0.0378(17) 0.0315(17) 0.0354(17) 0.0015(15) -0.0021(14) 0.0008(14)
C2 0.0307(16) 0.0291(16) 0.0390(18) -0.0006(13) 0.0007(13) 0.0041(15)
C3 0.0468(19) 0.044(2) 0.062(2) -0.0076(18) 0.0161(17) -0.0155(19)
C4 0.087(3) 0.120(4) 0.045(3) -0.014(3) -0.002(2) -0.024(3)
C5 0.152(5) 0.045(3) 0.119(5) -0.008(3) 0.042(4) -0.031(3)
C6 0.0362(17) 0.052(2) 0.0351(18) -0.0101(15) 0.0041(13) 0.0047(15)
C7 0.041(2) 0.081(3) 0.050(2) -0.005(2) -0.0005(16) 0.004(2)
C8 0.054(2) 0.135(5) 0.048(3) -0.023(3) -0.010(2) 0.004(3)
C9 0.077(3) 0.111(4) 0.040(2) -0.040(3) -0.001(2) -0.011(3)
C10 0.076(3) 0.064(2) 0.044(2) -0.030(3) 0.018(2) -0.0049(19)
C11 0.053(2) 0.0432(19) 0.0378(18) -0.0135(18) 0.0101(16) -0.0006(16)
C12 0.068(2) 0.047(2) 0.047(2) 0.005(2) 0.0091(19) -0.0024(19)
C13 0.102(3) 0.058(3) 0.071(3) 0.023(3) 0.023(3) 0.004(2)
C14 0.157(6) 0.045(3) 0.079(4) 0.011(3) 0.047(4) -0.007(3)
C15 0.136(5) 0.056(3) 0.056(3) -0.027(3) 0.026(3) -0.020(2)

loop_
_atom_type_symbol
_atom_type_description
_atom_type_scat_dispersion_real
_atom_type_scat_dispersion_imag
_atom_type_scat_source
C C 0.0033 0.0016 'International Tables Vol C Tables 4.2.6.8 and 6.1.1.4'
H H 0.0000 0.0000 'International Tables Vol C Tables 4.2.6.8 and 6.1.1.4'
N N 0.0061 0.0033 'International Tables Vol C Tables 4.2.6.8 and 6.1.1.4'
O O 0.0106 0.0060 'International Tables Vol C Tables 4.2.6.8 and 6.1.1.4'
S S 0.1246 0.1234 'International Tables Vol C Tables 4.2.6.8 and 6.1.1.4'

loop_
_geom_angle_atom_site_label_1
_geom_angle_atom_site_label_2
_geom_angle_atom_site_label_3
_geom_angle
O4 S1 O3 119.71(14)
O4 S1 N1 107.01(14)
O3 S1 N1 105.33(14)
O4 S1 C6 106.96(16)
O3 S1 C6 108.23(15)
N1 S1 C6 109.32(14)
C1 O1 H1 109(3)
C2 N1 S1 122.2(2)
C2 N1 H1A 115(2)
S1 N1 H1A 115(2)
O2 C1 O1 124.3(3)
O2 C1 C2 123.6(3)
O1 C1 C2 112.0(3)
N1 C2 C1 109.6(2)
N1 C2 C3 111.8(2)
C1 C2 C3 110.5(3)
N1 C2 H2 108.3
C1 C2 H2 108.3
C3 C2 H2 108.3
C4 C3 C5 112.0(4)
C4 C3 C2 111.1(3)
C5 C3 C2 110.8(3)
C4 C3 H3 107.5
C5 C3 H3 107.5
C2 C3 H3 107.5
C3 C4 H4A 109.5
C3 C4 H4B 109.5
H4A C4 H4B 109.5
C3 C4 H4C 109.5
H4A C4 H4C 109.5
H4B C4 H4C 109.5
C3 C5 H5A 109.5
C3 C5 H5B 109.5
H5A C5 H5B 109.5
C3 C5 H5C 109.5
H5A C5 H5C 109.5
H5B C5 H5C 109.5
C7 C6 C11 120.6(3)
C7 C6 S1 117.2(3)
C11 C6 S1 122.2(2)
C6 C7 C8 120.5(4)
C6 C7 H7 119.7
C8 C7 H7 119.7
C9 C8 C7 120.7(4)
C9 C8 H8 119.7
C7 C8 H8 119.7
C8 C9 C10 121.4(4)
C8 C9 H9 119.3
C10 C9 H9 119.3
C9 C10 C15 121.7(5)
C9 C10 C11 119.6(4)
C15 C10 C11 118.7(4)
C12 C11 C10 118.4(4)
C12 C11 C6 124.5(3)
C10 C11 C6 117.2(3)
C13 C12 C11 120.8(4)
C13 C12 H12 119.6
C11 C12 H12 119.6
C12 C13 C14 120.4(5)
C12 C13 H13 119.8
C14 C13 H13 119.8
C15 C14 C13 120.4(5)
C15 C14 H14 119.8
C13 C14 H14 119.8
C14 C15 C10 121.2(5)
C14 C15 H15 119.4
C10 C15 H15 119.4

loop_
_geom_bond_atom_site_label_1
_geom_bond_atom_site_label_2
_geom_bond_distance
S1 O4 1.419(2)
S1 O3 1.431(2)
S1 N1 1.621(3)
S1 C6 1.775(3)
O1 C1 1.323(4)
O1 H1 0.85(4)
O2 C1 1.205(4)
N1 C2 1.456(4)
N1 H1A 0.83(2)
C1 C2 1.513(4)
C2 C3 1.540(5)
C2 H2 0.9800
C3 C4 1.508(6)
C3 C5 1.514(6)
C3 H3 0.9800
C4 H4A 0.9600
C4 H4B 0.9600
C4 H4C 0.9600
C5 H5A 0.9600
C5 H5B 0.9600
C5 H5C 0.9600
C6 C7 1.364(4)
C6 C11 1.430(5)
C7 C8 1.397(6)
C7 H7 0.9300
C8 C9 1.335(7)
C8 H8 0.9300
C9 C10 1.401(6)
C9 H9 0.9300
C10 C15 1.412(6)
C10 C11 1.426(5)
C11 C12 1.408(5)
C12 C13 1.366(5)
C12 H12 0.9300
C13 C14 1.400(7)
C13 H13 0.9300
C14 C15 1.347(7)
C14 H14 0.9300
C15 H15 0.9300

loop_
_geom_hbond_atom_site_label_D
_geom_hbond_atom_site_label_H
_geom_hbond_atom_site_label_A
_geom_hbond_site_symmetry_A
_geom_hbond_distance_DH
_geom_hbond_distance_HA
_geom_hbond_distance_DA
_geom_hbond_angle_DHA
O1 H1 O2 2_565 0.85(4) 1.86(4) 2.701(3) 173(4)
N1 H1A O1 1_455 0.83(2) 2.52(2) 3.323(3) 166(3)
C2 H2 O3 1_655 0.98 2.38 3.348(4) 168.6

loop_
_geom_torsion_atom_site_label_1
_geom_torsion_atom_site_label_2
_geom_torsion_atom_site_label_3
_geom_torsion_atom_site_label_4
_geom_torsion
O4 S1 N1 C2 -44.2(3)
O3 S1 N1 C2 -172.6(2)
C6 S1 N1 C2 71.3(3)
S1 N1 C2 C1 -115.5(3)
S1 N1 C2 C3 121.6(3)
O2 C1 C2 N1 -8.8(4)
O1 C1 C2 N1 172.4(3)
O2 C1 C2 C3 114.9(3)
O1 C1 C2 C3 -64.0(3)
N1 C2 C3 C4 60.0(4)
C1 C2 C3 C4 -62.4(4)
N1 C2 C3 C5 -65.3(4)
C1 C2 C3 C5 172.3(4)
O4 S1 C6 C7 2.0(3)
O3 S1 C6 C7 132.3(3)
N1 S1 C6 C7 -113.5(3)
O4 S1 C6 C11 -174.8(2)
O3 S1 C6 C11 -44.5(3)
N1 S1 C6 C11 69.7(3)
C11 C6 C7 C8 0.9(5)
S1 C6 C7 C8 -176.0(3)
C6 C7 C8 C9 0.4(6)
C7 C8 C9 C10 -0.6(7)
C8 C9 C10 C15 178.9(4)
C8 C9 C10 C11 -0.4(6)
C9 C10 C11 C12 -178.8(3)
C15 C10 C11 C12 1.9(5)
C9 C10 C11 C6 1.6(5)
C15 C10 C11 C6 -177.8(3)
C7 C6 C11 C12 178.6(3)
S1 C6 C11 C12 -4.7(4)
C7 C6 C11 C10 -1.8(5)
S1 C6 C11 C10 174.9(2)
C10 C11 C12 C13 0.0(5)
C6 C11 C12 C13 179.6(4)
C11 C12 C13 C14 -1.7(6)
C12 C13 C14 C15 1.6(8)
C13 C14 C15 C10 0.4(8)
C9 C10 C15 C14 178.6(4)
C11 C10 C15 C14 -2.1(7)

_cod_database_fobs_code 2240671
